data_2007275
loop_
_publ_author_name
'Tissot, Olivier'
'Gouygou, Maryse'
'Daran, Jean-Claude'
'Balavoine, Gilbert'

_publ_section_title
;
 Key Intermediates in the Synthesis of 2,2'-Biphosphole
;
_journal_issue 5
_journal_name_full 'Acta Crystallographica Section C'
_journal_page_first 676
_journal_page_last 679
_journal_paper_doi 10.1107/S0108270197018179
_journal_volume 54
_journal_year 1998
_chemical_formula_moiety ' C12 H13 Br2 P S '
_chemical_formula_sum 'C12 H13 Br2 P S'
_chemical_formula_weight 380.08
_chemical_name_systematic
;
  1-phenyl-2,5-dibromo-3,4-dimethyl-2,5-dihydrophosphole sulfide
;
_space_group_IT_number 14
_symmetry_cell_setting monoclinic
_symmetry_space_group_name_Hall '-P 2ybc'
_symmetry_space_group_name_H-M 'P 1 21/c 1'
_cell_angle_alpha 90.00
_cell_angle_beta 96.95(2)
_cell_angle_gamma 90.00
_cell_formula_units_Z 8
_cell_length_a 7.8430(10)
_cell_length_b 26.024(3)
_cell_length_c 14.003(2)
_cell_measurement_reflns_used 5000
_cell_measurement_temperature 293(2)
_cell_measurement_theta_max 24.27
_cell_measurement_theta_min 2.14
_cell_volume 2837.1(6)
_computing_cell_refinement 'IPDS software'
_computing_data_collection 'IPDS software (Stoe, 1996a)'
_computing_data_reduction 'X-RED (Stoe, 1996b)'
_computing_molecular_graphics ' CAMERON (Watkin et al., 1996)'
_computing_publication_material SHELXL93
_computing_structure_refinement 'SHELXL93 (Sheldrick, 1993)'
_computing_structure_solution 'SIR92 (Altomare et al., 1994)'
_diffrn_ambient_temperature 293(2)
_diffrn_measurement_device 'Stoe IPDS'
_diffrn_measurement_method '\f rotation'
_diffrn_radiation_monochromator graphite
_diffrn_radiation_source 'fine-focus sealed tube'
_diffrn_radiation_type MoK\a
_diffrn_radiation_wavelength 0.71073
_diffrn_reflns_av_R_equivalents 0.0636
_diffrn_reflns_av_sigmaI/netI 0.0647
_diffrn_reflns_limit_h_max 8
_diffrn_reflns_limit_h_min -9
_diffrn_reflns_limit_k_max 29
_diffrn_reflns_limit_k_min 0
_diffrn_reflns_limit_l_max 16
_diffrn_reflns_limit_l_min 0
_diffrn_reflns_number 21397
_diffrn_reflns_theta_max 24.27
_diffrn_reflns_theta_min 2.14
_diffrn_standards_decay_% negligible
_diffrn_standards_interval_count 'area detector used'
_diffrn_standards_interval_time 'area detector used'
_diffrn_standards_number '200 for each image'
_exptl_absorpt_coefficient_mu 5.946
_exptl_absorpt_correction_T_max 0.506
_exptl_absorpt_correction_T_min 0.140
_exptl_absorpt_correction_type numerical_(Stoe,_1996c)
_exptl_crystal_colour yellow
_exptl_crystal_density_diffrn 1.780
_exptl_crystal_density_meas ?
_exptl_crystal_density_method none
_exptl_crystal_description 'flat box'
_exptl_crystal_F_000 1488
_exptl_crystal_size_max 0.36
_exptl_crystal_size_mid 0.23
_exptl_crystal_size_min 0.12
_refine_diff_density_max 0.754
_refine_diff_density_min -0.590
_refine_ls_extinction_method none
_refine_ls_goodness_of_fit_all 1.193
_refine_ls_goodness_of_fit_obs 1.531
_refine_ls_hydrogen_treatment 'H atoms riding'
_refine_ls_matrix_type full
_refine_ls_number_parameters 289
_refine_ls_number_reflns 4432
_refine_ls_number_restraints 0
_refine_ls_R_factor_all 0.0908
_refine_ls_R_factor_obs .0509
_refine_ls_shift/esd_max 0.002
_refine_ls_shift/esd_mean 0.000
_refine_ls_structure_factor_coef Fsqd
_refine_ls_weighting_details 'w = 1/[\s^2^(Fo^2^)+(0.0424P)^2^+9.9777P] where P=(Fo^2^+2Fc^2^)/3'
_refine_ls_weighting_scheme calc
_refine_ls_wR_factor_all 0.1495
_refine_ls_wR_factor_obs .1416
_reflns_number_observed 2535
_reflns_number_total 4432
_reflns_observed_criterion >2sigma(I)
_cod_data_source_file sk1134.cif
_cod_data_source_block 3
_cod_depositor_comments
;
The following automatic conversions were performed:
'_geom_bond_publ_flag' value 'YES' changed to 'yes' according to
'/home/saulius/struct/CIF-dictionaries/cif_core.dic' dictionary named
'cif_core.dic' version 2.4.1 from 2010-06-29 (18 times).

Automatic conversion script
Id: cif_fix_enum 1527 2010-12-29 10:47:43Z saulius 

The following automatic conversions were performed:

'_geom_bond_publ_flag' value 'YES' changed to 'yes' according to
/home/saulius/struct/CIF-dictionaries/cif_core.dic dictionary named
'cif_core.dic' version 2.4.1 from 2010-06-29 (18
times).

'_geom_angle_publ_flag' value 'YES' changed to 'yes'
according to /home/saulius/struct/CIF-dictionaries/cif_core.dic
dictionary named 'cif_core.dic' version 2.4.1 from 2010-06-29 (36
times).

Automatic conversion script
Id: cif_fix_values 1715 2011-07-08 13:25:40Z adriana 

The following automatic conversions were performed:

'_exptl_crystal_density_meas' value 'not measured' was changed to '?'
- the value is perceived as not measured.

Automatic conversion script
Id: cif_fix_values 3008 2015-01-20 13:52:24Z robertas 

The following automatic conversions were performed:

'_refine_ls_weighting_scheme' value 'calc w =
1/[\s^2^(Fo^2^)+(0.0424P)^2^+9.9777P] where P=(Fo^2^+2Fc^2^)/3' was
changed to 'calc'. New tag '_refine_ls_weighting_details' was
created. The value of the new tag was set to 'w =
1/[\s^2^(Fo^2^)+(0.0424P)^2^+9.9777P] where P=(Fo^2^+2Fc^2^)/3'.

Automatic conversion script
Id: cif_fix_values 3143 2015-03-26 13:38:13Z robertas 
;
_cod_original_cell_volume 2837.1(8)
_cod_original_sg_symbol_H-M 'P 21/c'
_cod_original_formula_sum ' C12 H13 Br2 P S '
_cod_database_code 2007275

loop_
_symmetry_equiv_pos_as_xyz
'x, y, z'
'-x, y+1/2, -z+1/2'
'-x, -y, -z'
'x, -y-1/2, z-1/2'

loop_
_atom_site_aniso_label
_atom_site_aniso_U_11
_atom_site_aniso_U_22
_atom_site_aniso_U_33
_atom_site_aniso_U_12
_atom_site_aniso_U_13
_atom_site_aniso_U_23
Br1 .0622(7) .0630(7) .0879(8) .0047(6) .0154(6) -.0258(6)
Br2 .0528(7) .1130(11) .0925(9) -.0067(8) -.0267(6) -.0155(8)
P1 .0443(15) .0385(14) .0478(14) -.0007(12) -.0034(11) -.0051(11)
S1 .075(2) .042(2) .078(2) -.0117(15) .006(2) -.0046(14)
C1 .045(6) .045(6) .049(6) -.003(5) -.003(5) -.005(5)
C2 .053(7) .049(6) .034(5) -.007(5) -.006(5) .001(4)
C3 .057(7) .052(7) .044(6) .009(5) -.014(5) .001(5)
C4 .051(6) .058(7) .044(6) .003(5) -.011(5) -.009(5)
C21 .068(8) .077(8) .057(7) -.008(6) .004(6) .003(6)
C31 .104(11) .080(9) .083(8) .037(8) .010(8) .030(7)
C111 .044(6) .039(6) .041(5) -.002(5) -.002(4) -.002(4)
C112 .132(11) .040(7) .041(6) -.003(7) -.013(6) .003(5)
C113 .133(12) .041(7) .062(7) -.009(7) -.023(7) -.008(6)
C114 .082(8) .055(7) .044(6) -.004(6) -.013(5) -.006(5)
C115 .074(8) .059(7) .038(5) -.013(6) -.003(5) .006(5)
C116 .064(7) .039(6) .054(6) -.006(5) -.001(5) .010(5)
Br3 .0677(8) .0872(10) .1067(10) .0209(7) .0214(7) -.0241(8)
Br4 .0966(10) .0679(8) .0516(6) -.0057(7) .0143(6) .0119(6)
P2 .056(2) .042(2) .0430(14) -.0093(13) .0086(12) -.0087(11)
S2 .120(3) .042(2) .087(2) -.014(2) .006(2) -.014(2)
C11 .051(6) .054(6) .043(5) -.001(5) .017(5) .001(5)
C12 .038(5) .040(6) .046(5) -.002(4) .005(4) .000(4)
C13 .036(5) .042(6) .045(5) .002(4) .001(4) -.002(4)
C14 .045(6) .047(6) .046(5) -.006(5) .007(4) -.011(5)
C121 .054(7) .061(8) .086(8) -.011(6) .004(6) .012(6)
C131 .067(7) .061(7) .058(6) .000(6) .004(5) -.023(5)
C211 .041(6) .051(6) .035(5) -.008(5) .003(4) -.005(4)
C212 .055(7) .062(8) .055(6) -.010(6) .006(5) -.001(5)
C213 .056(7) .077(8) .072(8) -.002(6) .000(6) .016(7)
C214 .041(7) .124(12) .060(7) -.006(7) -.002(5) .006(8)
C215 .070(9) .119(12) .059(8) -.013(9) -.002(6) -.025(8)
C216 .056(7) .073(8) .057(7) -.012(6) .003(6) -.014(6)

loop_
_atom_site_label
_atom_site_fract_x
_atom_site_fract_y
_atom_site_fract_z
_atom_site_U_iso_or_equiv
_atom_site_thermal_displace_type
_atom_site_calc_flag
_atom_site_refinement_flags
_atom_site_occupancy
_atom_site_disorder_group
_atom_site_type_symbol
Br1 .66337(15) .08569(5) .36835(9) .0705(4) Uani d . 1 . Br
Br2 1.2035(2) .03907(6) .34680(10) .0890(5) Uani d . 1 . Br
P1 .8625(3) .04066(10) .2029(2) .0442(6) Uani d . 1 . P
S1 .9220(4) .11095(10) .1788(2) .0652(8) Uani d . 1 . S
C1 .6971(12) .0279(3) .2826(6) .047(2) Uani d . 1 . C
H1 .5880(12) .0202(3) .2432(6) .057 Uiso calc R 1 . H
C2 .7569(13) -.0189(4) .3393(6) .046(2) Uani d . 1 . C
C3 .9209(13) -.0319(4) .3381(7) .053(3) Uani d . 1 . C
C4 1.0204(12) -.0008(4) .2743(7) .052(3) Uani d . 1 . C
H4 1.0716(12) -.0241(4) .2306(7) .063 Uiso calc R 1 . H
C21 .6305(14) -.0464(4) .3925(7) .068(3) Uani d . 1 . C
H21A .5213(14) -.0294(4) .3816(7) .081 Uiso calc R 1 . H
H21B .6704(14) -.0463(4) .4600(7) .081 Uiso calc R 1 . H
H21C .6185(14) -.0812(4) .3699(7) .081 Uiso calc R 1 . H
C31 1.0116(17) -.0768(5) .3909(9) .089(4) Uani d . 1 . C
H31A 1.1291(17) -.0777(5) .3781(9) .107 Uiso calc R 1 . H
H31B .9555(17) -.1082(5) .3692(9) .107 Uiso calc R 1 . H
H31C 1.0077(17) -.0730(5) .4587(9) .107 Uiso calc R 1 . H
C111 .7949(11) .0030(3) .0960(6) .042(2) Uani d . 1 . C
C112 .7847(17) -.0495(4) .0980(7) .073(4) Uani d . 1 . C
H112 .8118(17) -.0667(4) .1561(7) .087 Uiso calc R 1 . H
C113 .7353(17) -.0772(4) .0160(8) .082(4) Uani d . 1 . C
H113 .7311(17) -.1129(4) .0186(8) .098 Uiso calc R 1 . H
C114 .6920(14) -.0522(4) -.0703(7) .062(3) Uani d . 1 . C
H114 .6573(14) -.0709(4) -.1259(7) .075 Uiso calc R 1 . H
C115 .7002(14) -.0004(4) -.0737(7) .058(3) Uani d . 1 . C
H115 .6714(14) .0167(4) -.1317(7) .069 Uiso calc R 1 . H
C116 .7523(13) .0277(4) .0104(7) .053(3) Uani d . 1 . C
H116 .7578(13) .0634(4) .0078(7) .064 Uiso calc R 1 . H
Br3 .2655(2) .31884(5) .28445(10) .0863(4) Uani d . 1 . Br
Br4 .5906(2) .32123(5) .06374(8) .0716(4) Uani d . 1 . Br
P2 .6681(3) .30510(10) .2887(2) .0465(6) Uani d . 1 . P
S2 .6838(5) .37857(11) .2988(2) .0836(10) Uani d . 1 . S
C11 .4664(12) .2738(4) .3088(7) .048(2) Uani d . 1 . C
H11 .4755(12) .2614(4) .3753(7) .058 Uiso calc R 1 . H
C12 .4487(11) .2293(3) .2422(6) .041(2) Uani d . 1 . C
C13 .5440(11) .2303(3) .1715(6) .042(2) Uani d . 1 . C
C14 .6656(12) .2744(4) .1702(6) .046(2) Uani d . 1 . C
H14 .7806(12) .2614(4) .1631(6) .055 Uiso calc R 1 . H
C121 .3206(14) .1881(4) .2592(8) .067(3) Uani d . 1 . C
H12A .2678(14) .1964(4) .3156(8) .081 Uiso calc R 1 . H
H12B .3784(14) .1557(4) .2680(8) .081 Uiso calc R 1 . H
H12C .2341(14) .1862(4) .2046(8) .081 Uiso calc R 1 . H
C131 .5411(14) .1903(4) .0916(7) .062(3) Uani d . 1 . C
H13A .6226(14) .1997(4) .0487(7) .075 Uiso calc R 1 . H
H13B .4282(14) .1888(4) .0565(7) .075 Uiso calc R 1 . H
H13C .5709(14) .1573(4) .1192(7) .075 Uiso calc R 1 . H
C211 .8279(11) .2710(4) .3687(6) .043(2) Uani d . 1 . C
C212 .8665(13) .2190(4) .3577(7) .057(3) Uani d . 1 . C
H212 .8107(13) .2007(4) .3061(7) .069 Uiso calc R 1 . H
C213 .9861(14) .1948(5) .4224(8) .069(3) Uani d . 1 . C
H213 1.0111(14) .1603(5) .4141(8) .083 Uiso calc R 1 . H
C214 1.0689(14) .2214(6) .4992(8) .076(4) Uani d . 1 . C
H214 1.1494(14) .2048(6) .5429(8) .091 Uiso calc R 1 . H
C215 1.0320(16) .2731(6) .5115(9) .084(4) Uani d . 1 . C
H215 1.0867(16) .2910(6) .5640(9) .100 Uiso calc R 1 . H
C216 .9147(14) .2976(5) .4463(7) .063(3) Uani d . 1 . C
H216 .8929(14) .3324(5) .4539(7) .075 Uiso calc R 1 . H

loop_
_atom_type_symbol
_atom_type_description
_atom_type_scat_dispersion_real
_atom_type_scat_dispersion_imag
_atom_type_scat_source
C C 0.0033 0.0016 'International Tables Vol C Tables 4.2.6.8 and 6.1.1.4'
H H 0.0000 0.0000 'International Tables Vol C Tables 4.2.6.8 and 6.1.1.4'
P P 0.1023 0.0942 'International Tables Vol C Tables 4.2.6.8 and 6.1.1.4'
S S 0.1246 0.1234 'International Tables Vol C Tables 4.2.6.8 and 6.1.1.4'
Br Br -0.2901 2.4595 'International Tables Vol C Tables 4.2.6.8 and 6.1.1.4'

loop_
_geom_angle_atom_site_label_1
_geom_angle_atom_site_label_2
_geom_angle_atom_site_label_3
_geom_angle
_geom_angle_publ_flag
C111 P1 C1 104.2(4) yes
C111 P1 C4 104.0(4) yes
C1 P1 C4 92.4(4) yes
C111 P1 S1 114.9(3) yes
C1 P1 S1 118.7(3) yes
C4 P1 S1 119.3(3) yes
C2 C1 P1 105.6(7) yes
C2 C1 Br1 110.8(6) yes
P1 C1 Br1 112.9(5) yes
C3 C2 C21 125.8(9) yes
C3 C2 C1 116.2(9) yes
C21 C2 C1 118.0(9) yes
C2 C3 C4 116.4(9) yes
C2 C3 C31 126.0(10) yes
C4 C3 C31 117.5(9) yes
C3 C4 P1 106.0(7) yes
C3 C4 Br2 112.4(6) yes
P1 C4 Br2 112.0(5) yes
C211 P2 C11 103.5(4) yes
C211 P2 C14 106.1(4) yes
C11 P2 C14 91.8(4) yes
C211 P2 S2 114.2(3) yes
C11 P2 S2 118.7(3) yes
C14 P2 S2 119.4(3) yes
C12 C11 P2 105.5(6) yes
C12 C11 Br3 110.2(6) yes
P2 C11 Br3 113.5(5) yes
C13 C12 C11 116.2(8) yes
C13 C12 C121 125.7(9) yes
C11 C12 C121 118.0(8) yes
C12 C13 C14 116.5(8) yes
C12 C13 C131 125.6(9) yes
C14 C13 C131 117.9(8) yes
C13 C14 P2 105.1(6) yes
C13 C14 Br4 110.7(6) yes
P2 C14 Br4 112.7(5) yes

loop_
_geom_bond_atom_site_label_1
_geom_bond_atom_site_label_2
_geom_bond_site_symmetry_2
_geom_bond_distance
_geom_bond_publ_flag
Br1 C1 . 1.963(9) yes
Br2 C4 . 1.953(9) yes
P1 C111 . 1.814(9) yes
P1 C1 . 1.841(10) yes
P1 C4 . 1.843(10) yes
P1 S1 . 1.928(4) yes
C1 C2 . 1.498(12) yes
C2 C3 . 1.332(13) yes
C3 C4 . 1.494(14) yes
Br3 C11 . 1.960(10) yes
Br4 C14 . 1.960(9) yes
P2 C211 . 1.809(9) yes
P2 C11 . 1.831(9) yes
P2 C14 . 1.840(9) yes
P2 S2 . 1.920(4) yes
C11 C12 . 1.484(12) yes
C12 C13 . 1.311(12) yes
C13 C14 . 1.495(12) yes
